data_4113523
loop_
_publ_author_name
'Miriam V. Bennett'
'Jeffrey R. Long'

_publ_contact_author
;
        Jeffrey R. Long
        Department of Chemistry
        University of California, Berkeley
        United States of America
;
_publ_contact_author_email jlong@cchem.berkeley.edu
_publ_contact_author_fax '510 643-3832'
_publ_contact_author_phone '510 642-0860'
_publ_section_title
;
 New Cyanometalate Building Units: Synthesis and Characterization of
 [Re(CN)7]3- and [Re(CN)8]3-
;
_journal_name_full 'Journal of the American Chemical Society'
_journal_page_first 2394
_journal_page_last 2395
_journal_paper_doi 10.1021/ja029795v
_journal_volume 125
_journal_year 2003
_chemical_compound_source synthetic
_chemical_formula_structural '[Mn(H2O)2][Mn(H2O)3][Re(CN)7]-3(H2O)'
_chemical_formula_sum 'C7 H16 Mn2 N7 O8 Re'
_chemical_formula_weight 622.35
_chemical_name_systematic
; 
 ? 
;
_space_group_IT_number 2
_symmetry_cell_setting triclinic
_symmetry_space_group_name_Hall '-P 1'
_symmetry_space_group_name_H-M 'P -1'
_atom_sites_solution_hydrogens geom
_atom_sites_solution_primary direct
_atom_sites_solution_secondary difmap
_audit_creation_method SHELXL
_cell_angle_alpha 78.8680(10)
_cell_angle_beta 87.873(2)
_cell_angle_gamma 88.026(2)
_cell_formula_units_Z 2
_cell_length_a 7.5397(3)
_cell_length_b 12.5924(6)
_cell_length_c 19.7366(11)
_cell_measurement_temperature 293(2)
_cell_volume 1836.62(15)
_computing_cell_refinement
;
  SMART (Siemens, 1995), SAINT (Siemens, 1995)
;
_computing_data_collection 'SMART (Siemens, 1995)'
_computing_data_reduction
;
  SAINT (Siemens, 1995), XPREP (Siemens, 1995)
;
_computing_structure_refinement 'SHELXL-93 (Sheldrick, 1993)'
_computing_structure_solution 'SHELXS-86 (Sheldrick, 1990)'
_diffrn_ambient_temperature 136(2)
_diffrn_radiation_monochromator graphite
_diffrn_radiation_source 'fine-focus sealed tube'
_diffrn_radiation_type MoK\a
_diffrn_radiation_wavelength 0.71073
_diffrn_reflns_av_R_equivalents 0.0573
_diffrn_reflns_av_sigmaI/netI 0.0973
_diffrn_reflns_limit_h_max 6
_diffrn_reflns_limit_h_min -9
_diffrn_reflns_limit_k_max 15
_diffrn_reflns_limit_k_min -14
_diffrn_reflns_limit_l_max 22
_diffrn_reflns_limit_l_min -23
_diffrn_reflns_number 9490
_diffrn_reflns_theta_max 25.51
_diffrn_reflns_theta_min 1.78
_exptl_absorpt_coefficient_mu 3.989
_exptl_absorpt_correction_type multi-scan
_exptl_absorpt_process_details 'Blessing, Acta Cryst. (1995) A51 33'
_exptl_crystal_colour purple
_exptl_crystal_density_diffrn 1.125
_exptl_crystal_description plate
_exptl_crystal_F_000 592
_exptl_crystal_size_max 0.21
_exptl_crystal_size_mid 0.11
_exptl_crystal_size_min 0.02
_refine_diff_density_max 2.159
_refine_diff_density_min -3.629
_refine_diff_density_rms 0.303
_refine_ls_extinction_method none
_refine_ls_goodness_of_fit_all 1.034
_refine_ls_goodness_of_fit_obs 1.104
_refine_ls_matrix_type full
_refine_ls_number_parameters 301
_refine_ls_number_reflns 5898
_refine_ls_number_restraints 1
_refine_ls_restrained_S_all 1.036
_refine_ls_restrained_S_obs 1.104
_refine_ls_R_factor_all 0.0888
_refine_ls_R_factor_obs 0.0552
_refine_ls_shift/esd_max 0.022
_refine_ls_shift/esd_mean 0.001
_refine_ls_structure_factor_coef Fsqd
_refine_ls_weighting_details 'w=1/[\s^2^(Fo^2^)+(0.0706P)^2^+3.1263P] where P=(Fo^2^+2Fc^2^)/3'
_refine_ls_weighting_scheme calc
_refine_ls_wR_factor_all 0.1566
_refine_ls_wR_factor_obs 0.1372
_reflns_number_observed 4049
_reflns_number_total 5899
_reflns_observed_criterion >2sigma(I)
_cod_data_source_file ja029795v_s2_2.cif
_cod_data_source_block compound2
_cod_depositor_comments
;
The following automatic conversions were performed:

'_refine_ls_weighting_scheme' value 'calc
w=1/[\s^2^(Fo^2^)+(0.0706P)^2^+3.1263P] where P=(Fo^2^+2Fc^2^)/3' was
changed to 'calc'. New tag '_refine_ls_weighting_details' was
created. The value of the new tag was set to
'w=1/[\s^2^(Fo^2^)+(0.0706P)^2^+3.1263P] where P=(Fo^2^+2Fc^2^)/3'.

Automatic conversion script
Id: cif_fix_values 3143 2015-03-26 13:38:13Z robertas 
;
_cod_original_cell_volume 1836.6(2)
_cod_database_code 4113523

loop_
_symmetry_equiv_pos_as_xyz
'x, y, z'
'-x, -y, -z'

loop_
_atom_site_aniso_label
_atom_site_aniso_U_11
_atom_site_aniso_U_22
_atom_site_aniso_U_33
_atom_site_aniso_U_23
_atom_site_aniso_U_13
_atom_site_aniso_U_12
Re1 0.0083(3) 0.0060(3) 0.0087(3) -0.0016(2) -0.0021(2) -0.0016(2)
Re2 0.0092(3) 0.0079(3) 0.0074(3) -0.0002(3) -0.0023(2) -0.0027(2)
Mn1 0.0096(10) 0.0072(11) 0.0103(11) -0.0021(9) -0.0023(8) -0.0011(8)
Mn2 0.0113(10) 0.0070(11) 0.0086(11) -0.0017(9) -0.0038(8) -0.0014(8)
Mn3 0.0097(10) 0.0073(11) 0.0100(11) -0.0018(9) -0.0020(8) -0.0016(8)
Mn4 0.0101(10) 0.0068(11) 0.0156(12) 0.0002(9) -0.0024(9) -0.0020(8)
C2 0.018(7) 0.020(8) 0.005(7) -0.003(6) -0.006(6) 0.016(6)
C4 0.018(8) 0.023(9) 0.015(8) -0.004(6) -0.007(6) -0.001(6)
N1 0.016(6) 0.021(7) 0.010(6) -0.008(5) -0.006(5) 0.004(5)
N3 0.024(7) 0.027(8) 0.010(7) 0.005(6) -0.007(5) -0.012(6)
N4 0.010(6) 0.002(6) 0.006(6) -0.001(5) -0.001(4) 0.001(4)
N5 0.013(6) 0.014(7) 0.027(8) -0.003(6) -0.004(5) 0.004(5)
N6 0.028(7) 0.008(7) 0.022(7) 0.001(6) -0.001(6) -0.009(5)
N7 0.016(6) 0.008(7) 0.033(8) 0.000(6) 0.004(5) -0.008(5)
N8 0.054(10) 0.089(13) 0.016(8) 0.003(8) -0.011(7) -0.062(9)
N9 0.024(7) 0.027(8) 0.021(7) -0.013(6) -0.006(6) -0.012(6)
N10 0.022(7) 0.013(7) 0.017(7) -0.011(6) 0.000(5) -0.003(5)
N11 0.015(6) 0.011(6) 0.013(7) -0.011(5) 0.002(5) -0.004(5)
N13 0.017(6) 0.014(7) 0.021(7) -0.011(6) -0.007(5) -0.002(5)
N14 0.015(6) 0.021(7) 0.009(6) -0.007(5) 0.002(5) -0.011(5)

loop_
_atom_site_label
_atom_site_type_symbol
_atom_site_fract_x
_atom_site_fract_y
_atom_site_fract_z
_atom_site_U_iso_or_equiv
_atom_site_thermal_displace_type
_atom_site_occupancy
_atom_site_calc_flag
_atom_site_refinement_flags
Re1 Re 0.73798(6) -0.27740(4) 0.09209(3) 0.0076(2) Uani 1 d U
Re2 Re 0.75087(6) -0.27213(4) -0.40234(3) 0.0083(2) Uani 1 d .
Mn1 Mn 1.2154(2) -0.0041(2) 0.14180(10) 0.0089(5) Uani 1 d .
Mn2 Mn 0.7340(2) -0.4232(2) -0.63399(10) 0.0088(5) Uani 1 d .
Mn3 Mn 0.7586(2) 0.0064(2) -0.64108(10) 0.0089(5) Uani 1 d .
Mn4 Mn 0.7631(3) -0.4270(2) -0.13673(11) 0.0110(5) Uani 1 d .
C1 C 0.6907(17) -0.3274(11) 0.0003(7) 0.013(3) Uiso 1 d .
C2 C 0.9024(17) -0.1707(12) 0.1295(7) 0.015(3) Uani 1 d .
C3 C 0.7521(17) -0.3361(11) 0.1988(7) 0.014(3) Uiso 1 d .
C4 C 0.7857(18) -0.1477(12) 0.0121(7) 0.018(3) Uani 1 d U
C5 C 0.5712(18) -0.4091(12) 0.1180(7) 0.016(3) Uiso 1 d .
C6 C 0.5116(17) -0.1865(11) 0.1103(7) 0.010(3) Uiso 1 d .
C7 C 0.9685(17) -0.3725(11) 0.0861(7) 0.010(3) Uiso 1 d .
C8 C 0.7239(21) -0.2969(14) -0.2944(9) 0.034(4) Uiso 1 d .
C9 C 0.9763(17) -0.3702(11) -0.3911(7) 0.010(3) Uiso 1 d .
C10 C 0.8104(17) -0.1634(11) -0.4932(7) 0.013(3) Uiso 1 d .
C11 C 0.5807(17) -0.4020(11) -0.3730(7) 0.013(3) Uiso 1 d .
C12 C 0.9035(16) -0.1523(11) -0.3719(7) 0.012(3) Uiso 1 d .
C13 C 0.7265(17) -0.3510(11) -0.4855(7) 0.014(3) Uiso 1 d .
C14 C 0.5213(16) -0.1791(10) -0.4072(6) 0.005(3) Uiso 1 d .
N1 N 0.6782(14) -0.3556(9) -0.0513(6) 0.015(3) Uani 1 d .
N2 N 0.9870(13) -0.1117(9) 0.1515(5) 0.008(2) Uiso 1 d .
N3 N 0.7618(15) -0.3700(10) -0.7438(6) 0.021(3) Uani 1 d .
N4 N 1.2000(13) 0.0719(8) 0.0324(5) 0.006(2) Uani 1 d .
N5 N 0.5213(14) -0.5187(9) -0.1341(6) 0.018(3) Uani 1 d .
N6 N 1.3925(16) -0.1367(9) 0.1258(6) 0.020(3) Uani 1 d .
N7 N 0.9152(15) -0.5685(9) -0.0887(6) 0.020(3) Uani 1 d .
N8 N 0.7130(19) -0.3245(14) -0.2345(7) 0.053(5) Uani 1 d .
N9 N 0.9060(15) -0.5693(10) -0.6182(6) 0.023(3) Uani 1 d .
N10 N 0.8312(14) -0.1031(9) -0.5446(6) 0.016(3) Uani 1 d .
N11 N 0.5143(14) -0.5284(9) -0.6420(6) 0.012(3) Uani 1 d .
N12 N 1.0136(13) 0.0869(9) -0.6438(5) 0.009(2) Uiso 1 d .
N13 N 0.7219(14) -0.3960(9) -0.5308(6) 0.017(3) Uani 1 d .
N14 N 0.6044(14) 0.1212(9) -0.5942(6) 0.014(3) Uani 1 d .
O1 O 1.0263(11) -0.3409(8) -0.1464(5) 0.017(2) Uiso 1 d .
O2 O 0.8836(26) -0.5048(17) -0.2328(11) 0.120(7) Uiso 1 d .
O3 O 1.4377(12) 0.1043(8) 0.1471(5) 0.018(2) Uiso 1 d .
O4 O 1.2363(12) -0.0307(8) 0.2562(5) 0.023(2) Uiso 1 d .
O5 O 0.9870(11) 0.1158(7) 0.1560(5) 0.014(2) Uiso 1 d .
O6 O 0.7685(13) 0.3289(8) -0.4577(5) 0.026(2) Uiso 1 d .
O7 O 0.9907(11) -0.3179(7) -0.6439(5) 0.014(2) Uiso 1 d .
O8 O 0.5032(11) -0.2936(7) -0.6444(5) 0.014(2) Uiso 1 d .
O9 O 0.5035(11) -0.0776(7) -0.6450(4) 0.009(2) Uiso 1 d .
O10 O 0.8634(12) -0.1121(8) -0.7020(5) 0.018(2) Uiso 1 d .
O11 O 0.7055(12) 0.1149(8) -0.7453(5) 0.017(2) Uiso 1 d .
O12 O 0.7348(13) 0.3394(8) -0.7422(5) 0.026(2) Uiso 1 d .
O13 O 0.7497(12) 0.1081(8) -0.4595(5) 0.021(2) Uiso 1 d .
O14 O 0.2721(13) -0.3127(8) -0.7476(5) 0.027(3) Uiso 1 d .
O15 O 1.7355(12) 0.1201(8) 0.0553(5) 0.022(2) Uiso 1 d .
O16 O 1.7377(12) 0.3479(8) 0.0420(5) 0.022(2) Uiso 1 d .

loop_
_atom_type_symbol
_atom_type_description
_atom_type_scat_dispersion_real
_atom_type_scat_dispersion_imag
_atom_type_scat_source
C C 0.0033 0.0016 'International Tables Vol C Tables 4.2.6.8 and 6.1.1.4'
H H 0.0000 0.0000 'International Tables Vol C Tables 4.2.6.8 and 6.1.1.4'
N N 0.0061 0.0033 'International Tables Vol C Tables 4.2.6.8 and 6.1.1.4'
O O 0.0106 0.0060 'International Tables Vol C Tables 4.2.6.8 and 6.1.1.4'
Mn Mn 0.3368 0.7283 'International Tables Vol C Tables 4.2.6.8 and 6.1.1.4'
Re Re -1.0185 7.2310 'International Tables Vol C Tables 4.2.6.8 and 6.1.1.4'

loop_
_geom_angle_atom_site_label_1
_geom_angle_atom_site_label_2
_geom_angle_atom_site_label_3
_geom_angle
_geom_angle_site_symmetry_1
C4 Re1 C1 72.5(5) .
C4 Re1 C6 83.7(5) .
C1 Re1 C6 104.4(5) .
C4 Re1 C5 140.0(5) .
C1 Re1 C5 73.8(5) .
C6 Re1 C5 84.4(5) .
C4 Re1 C7 101.2(5) .
C1 Re1 C7 81.5(5) .
C6 Re1 C7 173.4(5) .
C5 Re1 C7 94.6(5) .
C4 Re1 C3 145.6(5) .
C1 Re1 C3 141.6(5) .
C6 Re1 C3 89.2(5) .
C5 Re1 C3 72.0(5) .
C7 Re1 C3 84.2(5) .
C4 Re1 C2 72.4(5) .
C1 Re1 C2 139.3(5) .
C6 Re1 C2 91.5(5) .
C5 Re1 C2 146.0(5) .
C7 Re1 C2 85.7(5) .
C3 Re1 C2 74.2(5) .
C14 Re2 C9 176.3(5) .
C14 Re2 C10 81.7(5) .
C9 Re2 C10 102.0(5) .
C14 Re2 C11 84.3(5) .
C9 Re2 C11 93.4(5) .
C10 Re2 C11 135.9(5) .
C14 Re2 C13 101.8(5) .
C9 Re2 C13 80.1(5) .
C10 Re2 C13 71.6(5) .
C11 Re2 C13 70.7(5) .
C14 Re2 C8 88.1(6) .
C9 Re2 C8 88.5(6) .
C10 Re2 C8 146.4(6) .
C11 Re2 C8 73.9(6) .
C13 Re2 C8 141.9(6) .
C14 Re2 C12 93.5(5) .
C9 Re2 C12 86.9(5) .
C10 Re2 C12 74.8(5) .
C11 Re2 C12 147.9(5) .
C13 Re2 C12 140.4(5) .
C8 Re2 C12 74.0(6) .
N6 Mn1 N4 95.9(4) .
N6 Mn1 N2 90.2(4) .
N4 Mn1 N2 99.8(4) .
N6 Mn1 O3 92.8(4) .
N4 Mn1 O3 87.0(4) .
N2 Mn1 O3 172.2(4) .
N6 Mn1 O4 96.7(4) .
N4 Mn1 O4 163.1(4) .
N2 Mn1 O4 91.4(4) .
O3 Mn1 O4 81.1(4) .
N6 Mn1 O5 169.5(4) .
N4 Mn1 O5 83.9(3) .
N2 Mn1 O5 79.6(3) .
O3 Mn1 O5 97.6(3) .
O4 Mn1 O5 85.7(3) .
N13 Mn2 N3 152.8(5) .
N13 Mn2 N11 106.2(4) .
N3 Mn2 N11 93.3(4) .
N13 Mn2 N9 98.6(4) .
N3 Mn2 N9 101.2(5) .
N11 Mn2 N9 87.2(4) .
N13 Mn2 O8 81.1(4) .
N3 Mn2 O8 83.4(4) .
N11 Mn2 O8 81.4(4) .
N9 Mn2 O8 168.0(4) .
N13 Mn2 O7 83.7(4) .
N3 Mn2 O7 78.2(4) .
N11 Mn2 O7 169.8(4) .
N9 Mn2 O7 88.8(4) .
O8 Mn2 O7 103.1(3) .
N14 Mn3 N12 96.5(4) .
N14 Mn3 O10 167.4(4) .
N12 Mn3 O10 93.6(4) .
N14 Mn3 N10 96.9(4) .
N12 Mn3 N10 90.0(4) .
O10 Mn3 N10 90.7(4) .
N14 Mn3 O9 86.3(3) .
N12 Mn3 O9 176.3(4) .
O10 Mn3 O9 83.3(3) .
N10 Mn3 O9 92.0(4) .
N14 Mn3 O11 87.6(4) .
N12 Mn3 O11 87.3(4) .
O10 Mn3 O11 85.3(3) .
N10 Mn3 O11 175.0(4) .
O9 Mn3 O11 90.5(3) .
N1 Mn4 N8 113.1(6) .
N1 Mn4 N7 102.9(5) .
N8 Mn4 N7 142.7(6) .
N1 Mn4 N5 93.7(4) .
N8 Mn4 N5 94.9(4) .
N7 Mn4 N5 92.5(4) .
N1 Mn4 O1 91.6(4) .
N8 Mn4 O1 84.1(4) .
N7 Mn4 O1 85.2(4) .
N5 Mn4 O1 174.7(4) .
N1 Mn4 O2 175.5(6) .
N8 Mn4 O2 67.9(7) .
N7 Mn4 O2 75.5(6) .
N5 Mn4 O2 90.6(6) .
O1 Mn4 O2 84.2(5) .
N1 C1 Re1 174.8(11) .
N2 C2 Re1 177.4(11) .
N3 C3 Re1 178.4(13) 1_556
N4 C4 Re1 175.1(12) 2_755
N5 C5 Re1 178.1(13) 2_645
N6 C6 Re1 174.2(11) 1_455
N7 C7 Re1 172.5(12) 2_745
N8 C8 Re2 171.4(16) .
N9 C9 Re2 174.8(12) 2_744
N10 C10 Re2 175.2(11) .
N11 C11 Re2 178.6(12) 2_644
N12 C12 Re2 179.3(12) 2_754
N13 C13 Re2 176.5(12) .
N14 C14 Re2 174.1(10) 2_654
C1 N1 Mn4 156.7(10) .
C2 N2 Mn1 150.1(10) .
C3 N3 Mn2 170.1(12) 1_554
C4 N4 Mn1 150.5(10) 2_755
C5 N5 Mn4 157.1(11) 2_645
C6 N6 Mn1 163.4(11) 1_655
C7 N7 Mn4 153.2(11) 2_745
C8 N8 Mn4 156.0(17) .
C9 N9 Mn2 165.1(10) 2_744
C10 N10 Mn3 157.7(10) .
C11 N11 Mn2 158.9(11) 2_644
C12 N12 Mn3 149.4(10) 2_754
C13 N13 Mn2 159.6(11) .
C14 N14 Mn3 150.8(9) 2_654

loop_
_geom_bond_atom_site_label_1
_geom_bond_atom_site_label_2
_geom_bond_distance
_geom_bond_site_symmetry_2
Re1 C4 2.07(2) .
Re1 C1 2.077(13) .
Re1 C6 2.081(13) .
Re1 C5 2.088(14) .
Re1 C7 2.090(13) .
Re1 C3 2.098(14) .
Re1 C2 2.110(14) .
Re2 C14 2.051(12) .
Re2 C9 2.059(13) .
Re2 C10 2.080(14) .
Re2 C11 2.093(14) .
Re2 C13 2.092(13) .
Re2 C8 2.10(2) .
Re2 C12 2.117(13) .
Mn1 N6 2.165(12) .
Mn1 N4 2.193(11) .
Mn1 N2 2.207(10) .
Mn1 O3 2.216(9) .
Mn1 O4 2.228(10) .
Mn1 O5 2.296(9) .
Mn2 N13 2.128(11) .
Mn2 N3 2.145(12) .
Mn2 N11 2.185(10) .
Mn2 N9 2.193(13) .
Mn2 O8 2.331(9) .
Mn2 O7 2.365(9) .
Mn3 N14 2.149(12) .
Mn3 N12 2.198(10) .
Mn3 O10 2.199(9) .
Mn3 N10 2.200(12) .
Mn3 O9 2.238(8) .
Mn3 O11 2.280(10) .
Mn4 N1 2.127(11) .
Mn4 N8 2.142(15) .
Mn4 N7 2.163(12) .
Mn4 N5 2.185(11) .
Mn4 O1 2.278(9) .
Mn4 O2 2.43(2) .
C1 N1 1.15(2) .
C2 N2 1.15(2) .
C3 N3 1.14(2) 1_556
C4 N4 1.17(2) 2_755
C5 N5 1.15(2) 2_645
C6 N6 1.14(2) 1_455
C7 N7 1.13(2) 2_745
C8 N8 1.17(2) .
C9 N9 1.15(2) 2_744
C10 N10 1.15(2) .
C11 N11 1.14(2) 2_644
C12 N12 1.15(2) 2_754
C13 N13 1.15(2) .
C14 N14 1.18(2) 2_654
N3 C3 1.14(2) 1_554
N4 C4 1.17(2) 2_755
N5 C5 1.15(2) 2_645
N6 C6 1.14(2) 1_655
N7 C7 1.13(2) 2_745
N9 C9 1.15(2) 2_744
N11 C11 1.14(2) 2_644
N12 C12 1.15(2) 2_754
N14 C14 1.18(2) 2_654
